data_4074609
loop_
_publ_author_name
'Schofer, Susan J.'
'Day, Michael W.'
'Henling, Lawrence M.'
'Labinger, Jay A.'
'Bercaw, John E.'

_publ_section_title
;
 Ethylene Trimerization Catalysts Based on Chromium Complexes with a
 Nitrogen-Bridged Diphosphine Ligand Havingortho-Methoxyaryl
 orortho-Thiomethoxy Substituents:&#x00A0; Well-Defined Catalyst
 Precursors and Investigations of the Mechanism
;
_journal_issue 11
_journal_name_full Organometallics
_journal_page_first 2743
_journal_paper_doi 10.1021/om0506062
_journal_volume 25
_journal_year 2006
_chemical_formula_sum 'C44 H43.5 Cl Cr N O4 P2'
_chemical_formula_weight 799.69
_chemical_name_systematic
; 
 ? 
;
_space_group_IT_number 2
_symmetry_cell_setting triclinic
_symmetry_space_group_name_Hall '-P 1'
_symmetry_space_group_name_H-M 'P -1'
_atom_sites_solution_hydrogens geom
_atom_sites_solution_primary direct
_atom_sites_solution_secondary difmap
_audit_creation_method SHELXL-97
_cell_angle_alpha 93.9640(10)
_cell_angle_beta 92.9940(10)
_cell_angle_gamma 115.0850(10)
_cell_formula_units_Z 2
_cell_length_a 10.5083(6)
_cell_length_b 11.2424(7)
_cell_length_c 18.3603(10)
_cell_measurement_reflns_used 11713
_cell_measurement_temperature 98(2)
_cell_measurement_theta_max 32.17
_cell_measurement_theta_min 2.19
_cell_volume 1951.8(2)
_computing_cell_refinement 'Bruker SAINT v6.45'
_computing_data_collection 'Bruker SMART v5.054'
_computing_data_reduction 'Bruker SAINT v6.45'
_computing_molecular_graphics 'Bruker SHELXTL'
_computing_publication_material 'Bruker SHELXTL'
_computing_structure_refinement 'SHELXL-97 (Sheldrick, 1997)'
_computing_structure_solution 'SHELXS-97 (Sheldrick, 1990)'
_diffrn_ambient_temperature 98(2)
_diffrn_measured_fraction_theta_full 0.832
_diffrn_measured_fraction_theta_max 0.832
_diffrn_measurement_device_type 'Bruker SMART 1000'
_diffrn_measurement_method '\w scans at 5 \f settings'
_diffrn_radiation_monochromator graphite
_diffrn_radiation_source 'normal-focus sealed tube'
_diffrn_radiation_type MoK\a
_diffrn_radiation_wavelength 0.71073
_diffrn_reflns_av_R_equivalents 0.0704
_diffrn_reflns_av_sigmaI/netI 0.0824
_diffrn_reflns_limit_h_max 15
_diffrn_reflns_limit_h_min -15
_diffrn_reflns_limit_k_max 16
_diffrn_reflns_limit_k_min -14
_diffrn_reflns_limit_l_max 27
_diffrn_reflns_limit_l_min -27
_diffrn_reflns_number 32181
_diffrn_reflns_theta_full 32.75
_diffrn_reflns_theta_max 32.75
_diffrn_reflns_theta_min 2.01
_exptl_absorpt_coefficient_mu 0.488
_exptl_absorpt_correction_T_max 0.9667
_exptl_absorpt_correction_T_min 0.8556
_exptl_absorpt_correction_type none
_exptl_crystal_colour 'Dichroic Green/brown'
_exptl_crystal_density_diffrn 1.361
_exptl_crystal_density_method 'not measured'
_exptl_crystal_description 'Thin hexagon'
_exptl_crystal_F_000 835
_exptl_crystal_size_max 0.33
_exptl_crystal_size_mid 0.24
_exptl_crystal_size_min 0.07
_refine_diff_density_max 1.071
_refine_diff_density_min -0.562
_refine_diff_density_rms 0.090
_refine_ls_extinction_method none
_refine_ls_goodness_of_fit_ref 1.472
_refine_ls_hydrogen_treatment Riding
_refine_ls_matrix_type 'Full matrix'
_refine_ls_number_parameters 507
_refine_ls_number_reflns 11984
_refine_ls_number_restraints 0
_refine_ls_restrained_S_all 1.472
_refine_ls_R_factor_all 0.0836
_refine_ls_R_factor_gt 0.0509
_refine_ls_shift/su_max 0.005
_refine_ls_shift/su_mean 0.000
_refine_ls_structure_factor_coef Fsqd
_refine_ls_weighting_details w=1/s^2^(Fo^2^)
_refine_ls_weighting_scheme sigma
_refine_ls_wR_factor_gt 0.0985
_refine_ls_wR_factor_ref 0.1030
_reflns_number_gt 7848
_reflns_number_total 11984
_reflns_threshold_expression >2sigma(I)
_cod_data_source_file om0506062si20050719_025941.cif
_cod_data_source_block sjs15
_cod_depositor_comments
;
The following automatic conversions were performed:

'_symmetry_cell_setting' value 'Triclinic' changed to 'triclinic'
according to /home/saulius/struct/CIF-dictionaries/cif_core.dic
dictionary named 'cif_core.dic' version 2.4.1 from
2010-06-29.

'_refine_ls_weighting_scheme' value 'Sigma' changed to
'sigma' according to
/home/saulius/struct/CIF-dictionaries/cif_core.dic dictionary named
'cif_core.dic' version 2.4.1 from 2010-06-29.

Automatic conversion script
Id: cif_fix_values 1715 2011-07-08 13:25:40Z adriana 

The following automatic conversions were performed:

'_atom_sites_solution_primary' value 'Direct methods' was changed to
'direct'.

'_atom_sites_solution_secondary' value 'Difference Fourier map' was
changed to 'difmap'.

'_atom_sites_solution_hydrogens' value 'Geometric positions' was
changed to 'geom'.

Automatic conversion script
Id: cif_fix_values 6452 2018-10-05 10:23:21Z andrius 
;
_cod_original_sg_symbol_H-M P-1
_cod_original_formula_sum 'C44 H43.50 Cl Cr N O4 P2'
_cod_database_code 4074609

loop_
_symmetry_equiv_pos_as_xyz
'x, y, z'
'-x, -y, -z'

loop_
_atom_site_label
_atom_site_type_symbol
_atom_site_fract_x
_atom_site_fract_y
_atom_site_fract_z
_atom_site_U_iso_or_equiv
_atom_site_adp_type
_atom_site_occupancy
_atom_site_symmetry_multiplicity
_atom_site_calc_flag
_atom_site_refinement_flags
Cr Cr 0.11596(3) 0.89488(3) 0.192564(18) 0.01536(9) Uani 1 1 d .
Cl1 Cl -0.07359(6) 0.91166(5) 0.13281(3) 0.02299(13) Uani 1 1 d .
P1 P 0.36233(6) 0.93894(5) 0.22136(3) 0.01464(12) Uani 1 1 d .
P2 P 0.28898(6) 1.14470(5) 0.21767(3) 0.01509(12) Uani 1 1 d .
O1 O 0.22668(14) 0.90578(14) 0.07830(7) 0.0175(3) Uani 1 1 d .
O2 O 0.34535(16) 0.68543(14) 0.25750(8) 0.0235(3) Uani 1 1 d .
O3 O 0.06136(16) 1.18625(15) 0.26899(9) 0.0261(4) Uani 1 1 d .
O4 O 0.52487(16) 1.42256(14) 0.21743(8) 0.0249(4) Uani 1 1 d .
N1 N 0.43038(17) 1.10595(16) 0.22316(9) 0.0152(4) Uani 1 1 d .
C1 C 0.5786(2) 1.1876(2) 0.21016(12) 0.0216(5) Uani 1 1 d .
H1A H 0.6278 1.1311 0.2036 0.032 Uiso 1 1 calc R
H1B H 0.6250 1.2535 0.2523 0.032 Uiso 1 1 calc R
H1C H 0.5813 1.2324 0.1659 0.032 Uiso 1 1 calc R
C2 C 0.4200(2) 0.88471(19) 0.13963(11) 0.0158(4) Uani 1 1 d .
C3 C 0.5357(2) 0.8557(2) 0.13815(12) 0.0182(4) Uani 1 1 d .
H3 H 0.5911 0.8644 0.1825 0.022 Uiso 1 1 calc R
C4 C 0.5713(2) 0.8143(2) 0.07282(12) 0.0214(5) Uani 1 1 d .
H4 H 0.6513 0.7954 0.0723 0.026 Uiso 1 1 calc R
C5 C 0.4907(2) 0.8007(2) 0.00879(12) 0.0226(5) Uani 1 1 d .
H5 H 0.5145 0.7705 -0.0358 0.027 Uiso 1 1 calc R
C6 C 0.3750(2) 0.8301(2) 0.00790(12) 0.0216(5) Uani 1 1 d .
H6 H 0.3208 0.8213 -0.0369 0.026 Uiso 1 1 calc R
C7 C 0.3396(2) 0.87262(19) 0.07326(11) 0.0164(4) Uani 1 1 d .
C8 C 0.1571(2) 0.9084(2) 0.00951(11) 0.0212(5) Uani 1 1 d .
H8A H 0.2254 0.9715 -0.0194 0.032 Uiso 1 1 calc R
H8B H 0.0815 0.9353 0.0184 0.032 Uiso 1 1 calc R
H8C H 0.1169 0.8202 -0.0174 0.032 Uiso 1 1 calc R
C9 C 0.4520(2) 0.9078(2) 0.29987(11) 0.0190(5) Uani 1 1 d .
C10 C 0.5329(2) 1.0106(2) 0.35398(12) 0.0244(5) Uani 1 1 d .
H10 H 0.5533 1.0991 0.3457 0.029 Uiso 1 1 calc R
C11 C 0.5832(3) 0.9848(3) 0.41926(12) 0.0299(6) Uani 1 1 d .
H11 H 0.6402 1.0552 0.4551 0.036 Uiso 1 1 calc R
C12 C 0.5498(3) 0.8554(3) 0.43176(13) 0.0305(6) Uani 1 1 d .
H12 H 0.5818 0.8375 0.4773 0.037 Uiso 1 1 calc R
C13 C 0.4704(2) 0.7509(2) 0.37929(13) 0.0284(5) Uani 1 1 d .
H13 H 0.4490 0.6625 0.3883 0.034 Uiso 1 1 calc R
C14 C 0.4227(2) 0.7786(2) 0.31295(12) 0.0202(5) Uani 1 1 d .
C15 C 0.2932(3) 0.5487(2) 0.27191(15) 0.0343(6) Uani 1 1 d .
H15A H 0.3731 0.5271 0.2822 0.051 Uiso 1 1 calc R
H15B H 0.2337 0.4920 0.2290 0.051 Uiso 1 1 calc R
H15C H 0.2376 0.5343 0.3144 0.051 Uiso 1 1 calc R
C16 C 0.2964(2) 1.2375(2) 0.30432(11) 0.0176(4) Uani 1 1 d .
C17 C 0.4144(2) 1.2960(2) 0.35538(12) 0.0227(5) Uani 1 1 d .
H17 H 0.5011 1.2951 0.3439 0.027 Uiso 1 1 calc R
C18 C 0.4066(3) 1.3554(2) 0.42265(12) 0.0279(5) Uani 1 1 d .
H18 H 0.4881 1.3967 0.4565 0.033 Uiso 1 1 calc R
C19 C 0.2808(3) 1.3544(2) 0.44009(13) 0.0304(6) Uani 1 1 d .
H19 H 0.2758 1.3935 0.4868 0.037 Uiso 1 1 calc R
C20 C 0.1610(3) 1.2977(2) 0.39124(13) 0.0274(5) Uani 1 1 d .
H20 H 0.0745 1.2976 0.4039 0.033 Uiso 1 1 calc R
C21 C 0.1707(2) 1.2407(2) 0.32297(12) 0.0211(5) Uani 1 1 d .
C22 C -0.0796(2) 1.1434(2) 0.29105(15) 0.0329(6) Uani 1 1 d .
H22A H -0.0926 1.0851 0.3301 0.049 Uiso 1 1 calc R
H22B H -0.1480 1.0954 0.2490 0.049 Uiso 1 1 calc R
H22C H -0.0941 1.2204 0.3091 0.049 Uiso 1 1 calc R
C23 C 0.3183(2) 1.2634(2) 0.15088(11) 0.0161(4) Uani 1 1 d .
C24 C 0.2160(2) 1.2280(2) 0.09189(11) 0.0206(5) Uani 1 1 d .
H24 H 0.1382 1.1435 0.0875 0.025 Uiso 1 1 calc R
C25 C 0.2255(3) 1.3135(2) 0.03959(12) 0.0251(5) Uani 1 1 d .
H25 H 0.1562 1.2870 -0.0010 0.030 Uiso 1 1 calc R
C26 C 0.3360(3) 1.4371(2) 0.04686(13) 0.0281(5) Uani 1 1 d .
H26 H 0.3418 1.4962 0.0113 0.034 Uiso 1 1 calc R
C27 C 0.4395(2) 1.4773(2) 0.10529(12) 0.0248(5) Uani 1 1 d .
H27 H 0.5160 1.5627 0.1095 0.030 Uiso 1 1 calc R
C28 C 0.4293(2) 1.3906(2) 0.15731(12) 0.0196(5) Uani 1 1 d .
C29 C 0.6433(3) 1.5497(2) 0.22507(15) 0.0366(6) Uani 1 1 d .
H29A H 0.6991 1.5577 0.1830 0.055 Uiso 1 1 calc R
H29B H 0.7021 1.5595 0.2703 0.055 Uiso 1 1 calc R
H29C H 0.6096 1.6188 0.2271 0.055 Uiso 1 1 calc R
C30 C 0.0378(2) 0.6905(2) 0.17904(12) 0.0188(5) Uani 1 1 d .
C31 C -0.0010(3) 0.6208(2) 0.11013(13) 0.0278(5) Uani 1 1 d .
H31 H 0.0143 0.6692 0.0685 0.033 Uiso 1 1 calc R
C32 C -0.0616(3) 0.4827(2) 0.09853(14) 0.0330(6) Uani 1 1 d .
H32 H -0.0884 0.4397 0.0501 0.040 Uiso 1 1 calc R
C33 C -0.0822(3) 0.4098(2) 0.15733(14) 0.0301(6) Uani 1 1 d .
H33 H -0.1219 0.3162 0.1502 0.036 Uiso 1 1 calc R
C34 C -0.0441(3) 0.4748(2) 0.22705(14) 0.0321(6) Uani 1 1 d .
H34 H -0.0582 0.4252 0.2682 0.039 Uiso 1 1 calc R
C35 C 0.0145(2) 0.6117(2) 0.23791(13) 0.0257(5) Uani 1 1 d .
H35 H 0.0399 0.6536 0.2866 0.031 Uiso 1 1 calc R
C36 C 0.0567(2) 0.8930(2) 0.29663(11) 0.0185(5) Uani 1 1 d .
C37 C -0.0877(2) 0.8354(2) 0.30627(13) 0.0242(5) Uani 1 1 d .
H37 H -0.1537 0.8055 0.2641 0.029 Uiso 1 1 calc R
C38 C -0.1379(3) 0.8203(2) 0.37488(13) 0.0279(5) Uani 1 1 d .
H38 H -0.2366 0.7783 0.3790 0.034 Uiso 1 1 calc R
C39 C -0.0463(3) 0.8655(2) 0.43640(13) 0.0316(6) Uani 1 1 d .
H39 H -0.0809 0.8564 0.4835 0.038 Uiso 1 1 calc R
C40 C 0.0980(3) 0.9251(2) 0.42999(12) 0.0268(5) Uani 1 1 d .
H40 H 0.1623 0.9567 0.4728 0.032 Uiso 1 1 calc R
C41 C 0.1483(2) 0.9384(2) 0.36143(12) 0.0216(5) Uani 1 1 d .
H41 H 0.2473 0.9792 0.3580 0.026 Uiso 1 1 calc R
Cl5 Cl -0.2392(3) 0.3575(3) 0.44145(16) 0.0696(7) Uani 0.50 1 d P
C51 C -0.0731(4) 0.4569(4) 0.4820(3) 0.0357(13) Uani 0.50 1 d PG
C52 C 0.0085(5) 0.5697(5) 0.44959(19) 0.044(5) Uani 0.50 1 d PG
H52A H -0.0296 0.5894 0.4061 0.052 Uiso 0.50 1 d P
C53 C 0.1439(5) 0.6524(4) 0.4804(3) 0.0458(15) Uani 0.50 1 d PG
H53A H 0.1991 0.7304 0.4581 0.055 Uiso 0.50 1 d P
C54 C 0.1978(4) 0.6224(5) 0.5437(3) 0.051(3) Uani 0.50 1 d PG
H54A H 0.2911 0.6806 0.5652 0.061 Uiso 0.50 1 d P
C55 C 0.1163(6) 0.5096(5) 0.5761(2) 0.0516(18) Uani 0.50 1 d PG
H55A H 0.1543 0.4899 0.6202 0.062 Uiso 0.50 1 d P
C56 C -0.0191(5) 0.4269(4) 0.5453(2) 0.035(4) Uani 0.50 1 d PG
H56A H -0.0744 0.3489 0.5682 0.042 Uiso 0.50 1 d P

loop_
_atom_site_aniso_label
_atom_site_aniso_U_11
_atom_site_aniso_U_22
_atom_site_aniso_U_33
_atom_site_aniso_U_23
_atom_site_aniso_U_13
_atom_site_aniso_U_12
Cr 0.01418(17) 0.01380(18) 0.01636(18) 0.00148(14) 0.00065(14) 0.00442(14)
Cl1 0.0184(3) 0.0264(3) 0.0236(3) 0.0019(2) -0.0024(2) 0.0097(2)
P1 0.0150(3) 0.0128(3) 0.0159(3) 0.0018(2) 0.0014(2) 0.0056(2)
P2 0.0148(3) 0.0129(3) 0.0173(3) 0.0016(2) 0.0013(2) 0.0056(2)
O1 0.0173(8) 0.0191(8) 0.0139(7) -0.0001(6) 0.0007(6) 0.0059(6)
O2 0.0294(9) 0.0148(8) 0.0270(9) 0.0049(7) 0.0035(7) 0.0096(7)
O3 0.0208(8) 0.0262(9) 0.0326(9) 0.0032(7) 0.0052(7) 0.0109(7)
O4 0.0225(8) 0.0146(8) 0.0295(9) 0.0016(7) -0.0021(7) 0.0007(7)
N1 0.0135(9) 0.0113(9) 0.0194(9) -0.0002(7) 0.0001(7) 0.0044(7)
C1 0.0150(11) 0.0179(11) 0.0300(13) 0.0038(10) 0.0031(9) 0.0049(9)
C2 0.0178(11) 0.0116(10) 0.0156(10) 0.0000(8) 0.0034(8) 0.0039(9)
C3 0.0153(11) 0.0142(11) 0.0227(11) 0.0013(9) 0.0010(9) 0.0041(9)
C4 0.0185(11) 0.0157(11) 0.0298(13) 0.0048(10) 0.0106(10) 0.0059(9)
C5 0.0268(12) 0.0176(12) 0.0226(12) 0.0004(9) 0.0105(10) 0.0080(10)
C6 0.0226(12) 0.0213(12) 0.0174(11) 0.0013(9) 0.0025(9) 0.0061(10)
C7 0.0144(10) 0.0119(10) 0.0207(11) 0.0033(9) 0.0038(9) 0.0029(9)
C8 0.0209(12) 0.0251(12) 0.0180(11) 0.0060(9) 0.0008(9) 0.0097(10)
C9 0.0178(11) 0.0235(12) 0.0185(11) 0.0037(9) 0.0031(9) 0.0112(10)
C10 0.0238(12) 0.0248(13) 0.0246(12) 0.0018(10) -0.0005(10) 0.0109(10)
C11 0.0304(13) 0.0428(16) 0.0188(12) -0.0043(11) -0.0081(10) 0.0202(12)
C12 0.0338(14) 0.0435(16) 0.0205(12) 0.0088(11) -0.0005(11) 0.0223(13)
C13 0.0309(13) 0.0330(14) 0.0303(13) 0.0124(11) 0.0065(11) 0.0205(12)
C14 0.0183(11) 0.0243(12) 0.0209(11) 0.0032(10) 0.0045(9) 0.0116(10)
C15 0.0379(15) 0.0177(12) 0.0488(16) 0.0087(12) 0.0090(13) 0.0119(12)
C16 0.0237(12) 0.0116(10) 0.0176(11) 0.0034(8) 0.0047(9) 0.0071(9)
C17 0.0257(12) 0.0207(12) 0.0214(12) 0.0003(9) -0.0003(10) 0.0103(10)
C18 0.0420(15) 0.0182(12) 0.0190(12) -0.0023(10) -0.0039(11) 0.0100(11)
C19 0.0521(17) 0.0208(13) 0.0173(12) 0.0011(10) 0.0076(11) 0.0141(12)
C20 0.0367(14) 0.0196(12) 0.0307(13) 0.0078(10) 0.0146(11) 0.0145(11)
C21 0.0265(12) 0.0121(11) 0.0254(12) 0.0070(9) 0.0063(10) 0.0077(10)
C22 0.0174(12) 0.0307(14) 0.0542(17) 0.0054(12) 0.0107(11) 0.0128(11)
C23 0.0207(11) 0.0137(10) 0.0161(10) 0.0024(8) 0.0068(9) 0.0087(9)
C24 0.0217(12) 0.0192(12) 0.0206(11) 0.0004(9) 0.0026(9) 0.0087(10)
C25 0.0290(13) 0.0273(13) 0.0236(12) 0.0039(10) 0.0007(10) 0.0164(11)
C26 0.0394(15) 0.0260(13) 0.0260(13) 0.0124(10) 0.0114(11) 0.0185(12)
C27 0.0283(13) 0.0161(12) 0.0301(13) 0.0057(10) 0.0101(11) 0.0084(10)
C28 0.0229(11) 0.0166(11) 0.0217(11) 0.0014(9) 0.0075(9) 0.0102(10)
C29 0.0255(13) 0.0183(13) 0.0523(17) 0.0040(12) -0.0018(12) -0.0030(11)
C30 0.0134(10) 0.0171(11) 0.0249(12) 0.0021(9) 0.0028(9) 0.0056(9)
C31 0.0349(14) 0.0198(12) 0.0226(12) 0.0034(10) 0.0043(11) 0.0054(11)
C32 0.0438(16) 0.0207(13) 0.0269(13) -0.0044(11) 0.0041(12) 0.0075(12)
C33 0.0319(14) 0.0135(12) 0.0378(15) 0.0002(11) 0.0058(11) 0.0031(11)
C34 0.0387(15) 0.0218(13) 0.0334(14) 0.0107(11) 0.0077(12) 0.0090(12)
C35 0.0298(13) 0.0214(12) 0.0237(12) 0.0018(10) 0.0012(10) 0.0089(11)
C36 0.0260(12) 0.0115(10) 0.0187(11) 0.0033(9) 0.0059(9) 0.0080(9)
C37 0.0208(12) 0.0196(12) 0.0266(12) -0.0008(10) -0.0005(10) 0.0041(10)
C38 0.0232(12) 0.0233(13) 0.0343(14) 0.0027(11) 0.0126(11) 0.0059(11)
C39 0.0424(16) 0.0275(14) 0.0260(13) 0.0064(11) 0.0153(12) 0.0141(12)
C40 0.0339(14) 0.0293(13) 0.0162(11) 0.0031(10) 0.0024(10) 0.0126(11)
C41 0.0213(12) 0.0195(12) 0.0223(12) -0.0002(9) 0.0027(9) 0.0075(10)
Cl5 0.0435(12) 0.0502(12) 0.0966(18) -0.0277(12) -0.0059(13) 0.0091(9)
C51 0.035(3) 0.031(3) 0.043(3) -0.011(3) 0.012(3) 0.016(3)
C52 0.058(11) 0.045(13) 0.044(8) 0.016(8) 0.018(8) 0.034(10)
C53 0.043(4) 0.033(3) 0.068(4) 0.011(3) 0.022(3) 0.020(3)
C54 0.056(8) 0.050(7) 0.054(5) -0.001(5) -0.010(5) 0.032(6)
C55 0.079(5) 0.075(5) 0.033(3) 0.008(3) 0.008(3) 0.064(5)
C56 0.056(10) 0.026(10) 0.029(7) 0.007(6) 0.015(7) 0.021(8)

loop_
_atom_type_symbol
_atom_type_description
_atom_type_scat_dispersion_real
_atom_type_scat_dispersion_imag
_atom_type_scat_source
C C 0.0033 0.0016 'International Tables Vol C Tables 4.2.6.8 and 6.1.1.4'
H H 0.0000 0.0000 'International Tables Vol C Tables 4.2.6.8 and 6.1.1.4'
N N 0.0061 0.0033 'International Tables Vol C Tables 4.2.6.8 and 6.1.1.4'
O O 0.0106 0.0060 'International Tables Vol C Tables 4.2.6.8 and 6.1.1.4'
P P 0.1023 0.0942 'International Tables Vol C Tables 4.2.6.8 and 6.1.1.4'
Cl Cl 0.1484 0.1585 'International Tables Vol C Tables 4.2.6.8 and 6.1.1.4'
Cr Cr 0.3209 0.6236 'International Tables Vol C Tables 4.2.6.8 and 6.1.1.4'

loop_
_geom_angle_atom_site_label_1
_geom_angle_atom_site_label_2
_geom_angle_atom_site_label_3
_geom_angle
_geom_angle_site_symmetry_1
_geom_angle_site_symmetry_3
_geom_angle_publ_flag
C36 Cr C30 92.04(8) . . yes
C36 Cr Cl1 98.45(6) . . yes
C30 Cr Cl1 97.71(6) . . yes
C36 Cr O1 170.17(7) . . yes
C30 Cr O1 89.39(7) . . yes
Cl1 Cr O1 90.99(4) . . yes
C36 Cr P1 98.84(6) . . yes
C30 Cr P1 96.26(6) . . yes
Cl1 Cr P1 157.30(3) . . yes
O1 Cr P1 71.34(3) . . yes
C36 Cr P2 90.97(6) . . yes
C30 Cr P2 161.72(6) . . yes
Cl1 Cr P2 99.67(2) . . yes
O1 Cr P2 84.71(4) . . yes
P1 Cr P2 65.458(19) . . yes
N1 P1 C2 105.22(9) . . ?
N1 P1 C9 105.45(9) . . ?
C2 P1 C9 107.58(9) . . ?
N1 P1 Cr 96.84(6) . . ?
C2 P1 Cr 106.80(7) . . ?
C9 P1 Cr 131.83(7) . . ?
N1 P2 C23 108.39(9) . . ?
N1 P2 C16 106.82(9) . . ?
C23 P2 C16 103.91(9) . . ?
N1 P2 Cr 90.51(6) . . ?
C23 P2 Cr 124.03(7) . . ?
C16 P2 Cr 120.53(7) . . ?
C7 O1 C8 115.19(15) . . ?
C7 O1 Cr 120.74(11) . . ?
C8 O1 Cr 121.71(12) . . ?
C14 O2 C15 117.53(17) . . ?
C21 O3 C22 117.39(18) . . ?
C28 O4 C29 118.16(18) . . ?
C1 N1 P1 122.44(13) . . ?
C1 N1 P2 129.00(14) . . ?
P1 N1 P2 106.35(9) . . ?
C3 C2 C7 119.00(18) . . ?
C3 C2 P1 124.92(16) . . ?
C7 C2 P1 116.09(15) . . ?
C4 C3 C2 120.7(2) . . ?
C5 C4 C3 119.7(2) . . ?
C4 C5 C6 121.3(2) . . ?
C7 C6 C5 119.1(2) . . ?
C6 C7 O1 123.71(18) . . ?
C6 C7 C2 120.14(19) . . ?
O1 C7 C2 116.15(17) . . ?
C14 C9 C10 118.85(19) . . ?
C14 C9 P1 119.95(16) . . ?
C10 C9 P1 120.40(16) . . ?
C11 C10 C9 120.8(2) . . ?
C10 C11 C12 119.3(2) . . ?
C11 C12 C13 121.5(2) . . ?
C12 C13 C14 118.6(2) . . ?
O2 C14 C9 115.02(18) . . ?
O2 C14 C13 124.0(2) . . ?
C9 C14 C13 120.9(2) . . ?
C21 C16 C17 118.09(19) . . ?
C21 C16 P2 116.71(16) . . ?
C17 C16 P2 124.99(16) . . ?
C18 C17 C16 120.9(2) . . ?
C19 C18 C17 119.7(2) . . ?
C18 C19 C20 121.5(2) . . ?
C19 C20 C21 118.3(2) . . ?
O3 C21 C16 114.72(19) . . ?
O3 C21 C20 123.8(2) . . ?
C16 C21 C20 121.4(2) . . ?
C24 C23 C28 118.02(19) . . ?
C24 C23 P2 116.82(16) . . ?
C28 C23 P2 124.96(16) . . ?
C25 C24 C23 121.4(2) . . ?
C26 C25 C24 119.4(2) . . ?
C25 C26 C27 121.3(2) . . ?
C28 C27 C26 118.9(2) . . ?
O4 C28 C27 123.0(2) . . ?
O4 C28 C23 116.00(19) . . ?
C27 C28 C23 121.0(2) . . ?
C31 C30 C35 114.8(2) . . ?
C31 C30 Cr 121.56(16) . . ?
C35 C30 Cr 123.60(16) . . ?
C30 C31 C32 123.5(2) . . ?
C33 C32 C31 119.7(2) . . ?
C32 C33 C34 118.9(2) . . ?
C33 C34 C35 120.9(2) . . ?
C34 C35 C30 122.2(2) . . ?
C37 C36 C41 115.7(2) . . ?
C37 C36 Cr 118.32(16) . . ?
C41 C36 Cr 125.87(16) . . ?
C38 C37 C36 122.5(2) . . ?
C39 C38 C37 120.2(2) . . ?
C38 C39 C40 119.6(2) . . ?
C41 C40 C39 120.2(2) . . ?
C40 C41 C36 121.7(2) . . ?
C54 Cl5 C55 58.4(9) 2_566 2_566 ?
C54 Cl5 C51 13.0(12) 2_566 . ?
C55 Cl5 C51 45.5(3) 2_566 . ?
C54 Cl5 C53 34.5(9) 2_566 2_566 ?
C55 Cl5 C53 92.9(3) 2_566 2_566 ?
C51 Cl5 C53 47.4(3) . 2_566 ?
C54 C51 C55 66.0(4) 2_566 2_566 ?
C54 C51 C53 62.7(4) 2_566 2_566 ?
C55 C51 C53 128.7(6) 2_566 2_566 ?
C54 C51 C52 122.8(8) 2_566 . ?
C55 C51 C52 56.8(6) 2_566 . ?
C53 C51 C52 174.5(6) 2_566 . ?
C54 C51 C56 117.2(8) 2_566 . ?
C55 C51 C56 176.8(6) 2_566 . ?
C53 C51 C56 54.5(6) 2_566 . ?
C52 C51 C56 120.0 . . ?
C54 C51 C56 128.3(7) 2_566 2_566 ?
C55 C51 C56 62.3(4) 2_566 2_566 ?
C53 C51 C56 169.1(7) 2_566 2_566 ?
C52 C51 C56 5.5(3) . 2_566 ?
C56 C51 C56 114.5(3) . 2_566 ?
C54 C51 C52 119.9(7) 2_566 2_566 ?
C55 C51 C52 174.1(7) 2_566 2_566 ?
C53 C51 C52 57.2(4) 2_566 2_566 ?
C52 C51 C52 117.3(4) . 2_566 ?
C56 C51 C52 2.7(4) . 2_566 ?
C56 C51 C52 111.9(5) 2_566 2_566 ?
C54 C51 C51 174.8(10) 2_566 2_566 ?
C55 C51 C51 119.2(8) 2_566 2_566 ?
C53 C51 C51 112.1(8) 2_566 2_566 ?
C52 C51 C51 62.4(3) . 2_566 ?
C56 C51 C51 57.6(3) . 2_566 ?
C56 C51 C51 56.9(4) 2_566 2_566 ?
C52 C51 C51 54.9(4) 2_566 2_566 ?
C54 C51 Cl5 4.6(4) 2_566 . ?
C55 C51 Cl5 61.3(3) 2_566 . ?
C53 C51 Cl5 67.3(3) 2_566 . ?
C52 C51 Cl5 118.2(4) . . ?
C56 C51 Cl5 121.8(4) . . ?
C56 C51 Cl5 123.6(4) 2_566 . ?
C52 C51 Cl5 124.5(4) 2_566 . ?
C51 C51 Cl5 179.4(6) 2_566 . ?
C56 C52 C55 149(4) 2_566 2_566 ?
C56 C52 C53 28(4) 2_566 . ?
C55 C52 C53 177.2(6) 2_566 . ?
C56 C52 C51 92(4) 2_566 . ?
C55 C52 C51 57.2(6) 2_566 . ?
C53 C52 C51 120.0 . . ?
C56 C52 C51 29(4) 2_566 2_566 ?
C55 C52 C51 119.9(7) 2_566 2_566 ?
C53 C52 C51 57.3(3) . 2_566 ?
C51 C52 C51 62.7(3) . 2_566 ?
C56 C53 C51 62.7(3) 2_566 2_566 ?
C56 C53 C52 2.8(3) 2_566 . ?
C51 C53 C52 65.5(3) 2_566 . ?
C56 C53 C54 117.2(3) 2_566 . ?
C51 C53 C54 54.5(3) 2_566 . ?
C52 C53 C54 120.0 . . ?
C56 C53 Cl5 127.9(4) 2_566 2_566 ?
C51 C53 Cl5 65.3(3) 2_566 2_566 ?
C52 C53 Cl5 130.8(2) . 2_566 ?
C54 C53 Cl5 10.8(2) . 2_566 ?
Cl5 C54 C51 162.3(11) 2_566 2_566 ?
Cl5 C54 C55 105.2(11) 2_566 . ?
C51 C54 C55 57.2(3) 2_566 . ?
Cl5 C54 C53 134.8(11) 2_566 . ?
C51 C54 C53 62.8(3) 2_566 . ?
C55 C54 C53 120.0 . . ?
C52 C55 C51 66.0(3) 2_566 2_566 ?
C52 C55 C54 122.8(3) 2_566 . ?
C51 C55 C54 56.8(3) 2_566 . ?
C52 C55 C56 2.8(3) 2_566 . ?
C51 C55 C56 63.2(3) 2_566 . ?
C54 C55 C56 120.0 . . ?
C52 C55 Cl5 139.1(4) 2_566 2_566 ?
C51 C55 Cl5 73.2(4) 2_566 2_566 ?
C54 C55 Cl5 16.3(2) . 2_566 ?
C56 C55 Cl5 136.3(2) . 2_566 ?
C52 C56 C53 149(3) 2_566 2_566 ?
C52 C56 C55 28(3) 2_566 . ?
C53 C56 C55 177.2(6) 2_566 . ?
C52 C56 C51 148(3) 2_566 . ?
C53 C56 C51 62.8(6) 2_566 . ?
C55 C56 C51 120.0 . . ?
C52 C56 C51 83(3) 2_566 2_566 ?
C53 C56 C51 128.3(8) 2_566 2_566 ?
C55 C56 C51 54.5(3) . 2_566 ?
C51 C56 C51 65.5(3) . 2_566 ?

loop_
_geom_bond_atom_site_label_1
_geom_bond_atom_site_label_2
_geom_bond_distance
_geom_bond_site_symmetry_2
_geom_bond_publ_flag
Cr C36 2.039(2) . yes
Cr C30 2.077(2) . yes
Cr Cl1 2.3078(6) . yes
Cr O1 2.4371(14) . yes
Cr P1 2.4414(6) . yes
Cr P2 2.6096(6) . yes
P1 N1 1.6995(17) . ?
P1 C2 1.809(2) . ?
P1 C9 1.815(2) . ?
P2 N1 1.7168(17) . ?
P2 C23 1.816(2) . ?
P2 C16 1.820(2) . ?
O1 C7 1.392(2) . ?
O1 C8 1.434(2) . ?
O2 C14 1.356(2) . ?
O2 C15 1.446(3) . ?
O3 C21 1.370(3) . ?
O3 C22 1.440(3) . ?
O4 C28 1.371(2) . ?
O4 C29 1.434(3) . ?
N1 C1 1.477(3) . ?
C2 C3 1.386(3) . ?
C2 C7 1.411(3) . ?
C3 C4 1.383(3) . ?
C4 C5 1.373(3) . ?
C5 C6 1.388(3) . ?
C6 C7 1.387(3) . ?
C9 C14 1.392(3) . ?
C9 C10 1.402(3) . ?
C10 C11 1.383(3) . ?
C11 C12 1.384(3) . ?
C12 C13 1.390(3) . ?
C13 C14 1.397(3) . ?
C16 C21 1.396(3) . ?
C16 C17 1.397(3) . ?
C17 C18 1.386(3) . ?
C18 C19 1.372(3) . ?
C19 C20 1.385(3) . ?
C20 C21 1.396(3) . ?
C23 C24 1.394(3) . ?
C23 C28 1.403(3) . ?
C24 C25 1.383(3) . ?
C25 C26 1.374(3) . ?
C26 C27 1.390(3) . ?
C27 C28 1.387(3) . ?
C30 C31 1.385(3) . ?
C30 C35 1.411(3) . ?
C31 C32 1.401(3) . ?
C32 C33 1.371(3) . ?
C33 C34 1.379(3) . ?
C34 C35 1.388(3) . ?
C36 C37 1.402(3) . ?
C36 C41 1.408(3) . ?
C37 C38 1.384(3) . ?
C38 C39 1.361(3) . ?
C39 C40 1.390(3) . ?
C40 C41 1.384(3) . ?
Cl5 C54 0.459(6) 2_566 ?
Cl5 C55 1.574(8) 2_566 ?
Cl5 C51 1.717(4) . ?
Cl5 C53 1.744(8) 2_566 ?
C51 C54 1.274(7) 2_566 ?
C51 C55 1.279(10) 2_566 ?
C51 C53 1.392(10) 2_566 ?
C51 C52 1.3900 . ?
C51 C56 1.3900 . ?
C51 C56 1.401(9) 2_566 ?
C51 C52 1.505(9) 2_566 ?
C51 C51 1.509(7) 2_566 ?
C52 C56 0.133(8) 2_566 ?
C52 C55 1.274(10) 2_566 ?
C52 C53 1.3900 . ?
C52 C51 1.505(7) 2_566 ?
C53 C56 1.274(9) 2_566 ?
C53 C51 1.392(7) 2_566 ?
C53 C54 1.3900 . ?
C53 Cl5 1.744(7) 2_566 ?
C54 Cl5 0.459(5) 2_566 ?
C54 C51 1.274(7) 2_566 ?
C54 C55 1.3900 . ?
C55 C52 1.274(11) 2_566 ?
C55 C51 1.279(7) 2_566 ?
C55 C56 1.3900 . ?
C55 Cl5 1.574(8) 2_566 ?
C56 C52 0.133(11) 2_566 ?
C56 C53 1.274(11) 2_566 ?
C56 C51 1.401(7) 2_566 ?
